data_9017857
loop_
_publ_author_name
'Talla, D.'
'Wildner, M.'

_publ_section_title
;
 Investigation of the kieserite-szomolnokite solid-solution series, (Mg,Fe)SO4*H2O,
 with relevance to Mars: Crystal chemistry, FTIR, and Raman spectroscopy
 under ambient and martian temperature conditions
 Note: Sample Mg0.25Fe0.75
;
_journal_name_full 'American Mineralogist'
_journal_page_first 1732
_journal_page_last 1749
_journal_volume 104
_journal_year 2019
_chemical_compound_source Synthetic
_chemical_formula_sum 'Fe0.752 H2 Mg0.248 O5 S'
_chemical_name_mineral Szomolnokite
_space_group_IT_number 15
_space_group_name_Hall '-C 2yc'
_space_group_name_H-M_alt 'C 1 2/c 1'
_symmetry_space_group_name_H-M 'C 1 2/c 1'
_cell_angle_alpha 90
_cell_angle_beta 118.491
_cell_angle_gamma 90
_cell_length_a 7.0417
_cell_length_b 7.579
_cell_length_c 7.753
_cell_formula_units_Z 4
_cell_volume 363.659
_database_code_amcsd 0021011
_exptl_crystal_density_diffrn 2.961
_cod_data_source_file inputs/fixed/split/05874.cif
_cod_data_source_block 05874
_cod_original_formula_sum '(Mg.248 Fe.752) S O5 H2'
_cod_database_code 9017857

loop_
_space_group_symop_operation_xyz
x,y,z
1/2+x,1/2+y,z
x,-y,1/2+z
1/2+x,1/2-y,1/2+z
-x,y,1/2-z
1/2-x,1/2+y,1/2-z
-x,-y,-z
1/2-x,1/2-y,-z

loop_
_atom_site_aniso_label
_atom_site_aniso_U_11
_atom_site_aniso_U_22
_atom_site_aniso_U_33
_atom_site_aniso_U_12
_atom_site_aniso_U_13
_atom_site_aniso_U_23
Mg 0.00898 0.01011 0.00990 -0.00023 0.00410 0.00077
Fe 0.00898 0.01011 0.00990 -0.00023 0.00410 0.00077
S 0.00702 0.00837 0.01003 0.00000 0.00360 0.00000
O1 0.01070 0.01790 0.01820 0.00470 0.00500 0.00790
O2 0.01450 0.01320 0.01900 0.00140 0.01030 0.00530
O3 0.01300 0.01490 0.01320 0.00000 0.00620 0.00000

loop_
_atom_site_label
_atom_site_fract_x
_atom_site_fract_y
_atom_site_fract_z
_atom_site_occupancy
_atom_site_U_iso_or_equiv
Mg 0.00000 0.50000 0.00000 0.24800 0.00983
Fe 0.00000 0.50000 0.00000 0.75200 0.00983
S 0.00000 0.15362 0.25000 1.00000 0.00867
O1 0.17096 0.04312 0.39722 1.00000 0.01639
O2 0.09476 0.26783 0.15504 1.00000 0.01461
O3 0.00000 0.64236 0.25000 1.00000 0.01368
H 0.10200 0.71000 0.29000 1.00000 0.03700

loop_
_cod_related_entry_id
_cod_related_entry_database
_cod_related_entry_code
1 AMCSD 0021011
